data_2102403
loop_
_publ_author_name
'Marsh, Richard E.'

_publ_section_title
;
 Space group <i>Cc</i>: an update
;
_journal_issue 2
_journal_name_full 'Acta Crystallographica Section B'
_journal_page_first 252
_journal_page_last 253
_journal_paper_doi 10.1107/S0108768104003878
_journal_volume 60
_journal_year 2004
_chemical_formula_moiety 'C10 H14 N6 O4 Ge'
_chemical_formula_sum 'C10 H14 Ge N6 O4'
_space_group_crystal_system monoclinic
_space_group_IT_number 15
_space_group_name_Hall '-C 2yc'
_space_group_name_H-M_alt 'C 1 2/c 1'
_audit_creation_method CRYM
_cell_angle_alpha 90
_cell_angle_beta 93.70
_cell_angle_gamma 90
_cell_formula_units_Z 4
_cell_length_a 9.1990
_cell_length_b 12.6320
_cell_length_c 12.5320
_cell_volume 1453.205
_cod_data_source_file bk0142.cif
_cod_data_source_block QEQZER
_cod_depositor_comments
;
 Updating space group information and adding the symmetry operation list.

 Antanas Vaitkus,
 2018-06-14

 Adding the _cell_formula_units_Z data item.

 Antanas Vaitkus,
 2017-08-05

  Added moiety chemical formula from Marsh (2004) paper.
  The summary chemical formula is calculated from moiety formula using
  AdHocParser
  (svn://www.crystallography.net/cod-tools/trunk/Formulae/AdHocParser.yp,
  revision 1441.)

  Andrius Merkys
  2013-11-11
;
_cod_original_sg_symbol_H-M C2/c
_cod_database_code 2102403

loop_
_space_group_symop_id
_space_group_symop_operation_xyz
1 x,y,z
2 -x,y,-z+1/2
3 -x,-y,-z
4 x,-y,z+1/2
5 x+1/2,y+1/2,z
6 -x+1/2,y+1/2,-z+1/2
7 -x+1/2,-y+1/2,-z
8 x+1/2,-y+1/2,z+1/2

loop_
_atom_site_label
_atom_site_type_symbol
_atom_site_fract_x
_atom_site_fract_y
_atom_site_fract_z
Ge1 Ge 0.00000 0.22897 0.25000
O1 O -0.18435 0.22585 0.17430
O2 O -0.05335 0.11895 0.34525
N1 N -0.05850 0.33670 0.34815
N2 N -0.17525 0.33190 0.37445
N3 N -0.29495 0.33505 0.40340
C1 C -0.28105 0.15115 0.17775
C2 C -0.40760 0.16265 0.09935
H1 H -0.38310 0.18585 0.03590
H2 H -0.47705 0.21215 0.13125
H3 H -0.46465 0.10545 0.08960
C3 C -0.27165 0.06845 0.24930
H4 H -0.33135 0.02670 0.24465
C4 C -0.16330 0.05505 0.32970
C5 C -0.16505 -0.03405 0.40750
H5 H -0.07350 -0.07155 0.41070
H6 H -0.24365 -0.08310 0.39030
H7 H -0.18195 -0.00105 0.48125
